data_7154355
loop_
_publ_author_name
'Yang, Changjiang'
'Li, Juanjuan'
'Zhou, Rong'
'Chen, Xiangyu'
'Gao, Yunpeng'
'He, Zhengjie'

_publ_section_title
;
 Facile synthesis of spirooxindole-pyrazolines and
 spirobenzofuranone-pyrazolines and their fungicidal activity.
;
_journal_issue 17
_journal_name_full 'Organic &amp; biomolecular chemistry'
_journal_page_first 4869
_journal_page_last 4878
_journal_paper_doi 10.1039/c5ob00258c
_journal_volume 13
_journal_year 2015
_chemical_formula_sum 'C23 H22 N4 O4'
_chemical_formula_weight 418.45
_chemical_name_systematic
; 
 ? 
;
_space_group_IT_number 2
_symmetry_cell_setting triclinic
_symmetry_space_group_name_Hall '-P 1'
_symmetry_space_group_name_H-M 'P -1'
_atom_sites_solution_hydrogens geom
_atom_sites_solution_primary direct
_atom_sites_solution_secondary difmap
_audit_creation_method SHELXL-97
_audit_update_record
;
2015-02-02 deposited with the CCDC.
2015-03-03 downloaded from the CCDC.
;
_cell_angle_alpha 79.42(3)
_cell_angle_beta 79.41(3)
_cell_angle_gamma 77.65(3)
_cell_formula_units_Z 2
_cell_length_a 8.8803(18)
_cell_length_b 11.094(2)
_cell_length_c 11.201(2)
_cell_measurement_reflns_used 2548
_cell_measurement_temperature 293(2)
_cell_measurement_theta_max 27.8585
_cell_measurement_theta_min 1.9009
_cell_volume 1047.6(4)
_computing_cell_refinement crystalclear
_computing_data_collection crystalclear
_computing_data_reduction crystalclear
_computing_molecular_graphics 'Bruker SHELXTL'
_computing_publication_material 'Bruker SHELXTL'
_computing_structure_refinement 'SHELXL-97 (Sheldrick, 1997)'
_computing_structure_solution 'SHELXS-97 (Sheldrick, 1990)'
_diffrn_ambient_temperature 293(2)
_diffrn_measured_fraction_theta_full 0.985
_diffrn_measured_fraction_theta_max 0.985
_diffrn_measurement_device_type 'rigaku saturn'
_diffrn_measurement_method '\w scans'
_diffrn_radiation_monochromator confocal
_diffrn_radiation_source 'rotating anode'
_diffrn_radiation_type MoK\a
_diffrn_radiation_wavelength 0.71073
_diffrn_reflns_av_R_equivalents 0.0386
_diffrn_reflns_av_sigmaI/netI 0.0685
_diffrn_reflns_limit_h_max 11
_diffrn_reflns_limit_h_min -11
_diffrn_reflns_limit_k_max 14
_diffrn_reflns_limit_k_min -14
_diffrn_reflns_limit_l_max 14
_diffrn_reflns_limit_l_min -14
_diffrn_reflns_number 10830
_diffrn_reflns_theta_full 27.86
_diffrn_reflns_theta_max 27.86
_diffrn_reflns_theta_min 1.90
_diffrn_standards_decay_% 0
_diffrn_standards_interval_count 0
_diffrn_standards_interval_time 0
_diffrn_standards_number 0
_exptl_absorpt_coefficient_mu 0.093
_exptl_absorpt_correction_T_max 0.9889
_exptl_absorpt_correction_T_min 0.9817
_exptl_absorpt_correction_type multi-scan
_exptl_absorpt_process_details crystalclear
_exptl_crystal_density_diffrn 1.327
_exptl_crystal_density_method 'not measured'
_exptl_crystal_F_000 440
_exptl_crystal_size_max 0.20
_exptl_crystal_size_mid 0.18
_exptl_crystal_size_min 0.12
_refine_diff_density_max 0.230
_refine_diff_density_min -0.239
_refine_diff_density_rms 0.065
_refine_ls_extinction_coef 0.180(10)
_refine_ls_extinction_expression Fc^*^=kFc[1+0.001xFc^2^\l^3^/sin(2\q)]^-1/4^
_refine_ls_extinction_method SHELXL
_refine_ls_goodness_of_fit_ref 0.997
_refine_ls_hydrogen_treatment constr
_refine_ls_matrix_type full
_refine_ls_number_parameters 300
_refine_ls_number_reflns 4923
_refine_ls_number_restraints 64
_refine_ls_restrained_S_all 1.013
_refine_ls_R_factor_all 0.0889
_refine_ls_R_factor_gt 0.0476
_refine_ls_shift/su_max 0.001
_refine_ls_shift/su_mean 0.000
_refine_ls_structure_factor_coef Fsqd
_refine_ls_weighting_details 'calc w=1/[\s^2^(Fo^2^)+(0.0572P)^2^+0.0000P] where P=(Fo^2^+2Fc^2^)/3'
_refine_ls_weighting_scheme calc
_refine_ls_wR_factor_gt 0.1089
_refine_ls_wR_factor_ref 0.1270
_reflns_number_gt 2370
_reflns_number_total 4923
_reflns_threshold_expression >2sigma(I)
_cod_data_source_file c5ob00258c3.cif
_cod_data_source_block shelxl
_cod_depositor_comments
;
The following automatic conversions were performed:

'_symmetry_cell_setting' value 'Triclinic' changed to 'triclinic'
according to
/usr/data/users/saulius/crontab/automatic-downloads/rss-feeds/RSC/lib/dictionaries/cif_core.dic
dictionary named 'cif_core.dic' version 2.4.2 from 2011-04-26.

'_exptl_absorpt_correction_type' value 'MULTI-SCAN' changed to
'multi-scan' according to
/usr/data/users/saulius/crontab/automatic-downloads/rss-feeds/RSC/lib/dictionaries/cif_core.dic
dictionary named 'cif_core.dic' version 2.4.2 from 2011-04-26.

'_refine_ls_hydrogen_treatment' value 'CONSTR' changed to 'constr'
according to
/usr/data/users/saulius/crontab/automatic-downloads/rss-feeds/RSC/lib/dictionaries/cif_core.dic
dictionary named 'cif_core.dic' version 2.4.2 from 2011-04-26.

Automatic conversion script
Id: cif_fix_values 3086 2015-02-26 13:12:21Z robertas 

 Adding full bibliography for 7154354--7154355.cif.
;
_cod_original_cell_volume 1047.6(3)
_cod_original_sg_symbol_H-M P-1
_cod_database_code 7154355

loop_
_symmetry_equiv_pos_as_xyz
'x, y, z'
'-x, -y, -z'

loop_
_atom_site_label
_atom_site_type_symbol
_atom_site_fract_x
_atom_site_fract_y
_atom_site_fract_z
_atom_site_U_iso_or_equiv
_atom_site_adp_type
_atom_site_occupancy
_atom_site_symmetry_multiplicity
_atom_site_calc_flag
_atom_site_refinement_flags
_atom_site_disorder_assembly
_atom_site_disorder_group
O1 O 0.48754(14) 0.04311(11) 0.12343(11) 0.0521(3) Uani 1 1 d . . .
O2 O 0.48361(13) 0.32018(11) 0.20132(10) 0.0492(3) Uani 1 1 d . . .
O3 O 0.42513(16) 0.32787(13) -0.29555(12) 0.0672(4) Uani 1 1 d . . .
O4 O 0.26322(17) 0.46842(13) -0.18469(12) 0.0756(5) Uani 1 1 d D . .
N1 N 0.74197(16) 0.03220(12) 0.14846(12) 0.0441(4) Uani 1 1 d . . .
N2 N 0.40388(15) 0.37745(12) 0.01029(12) 0.0436(4) Uani 1 1 d . A .
N3 N 0.45715(16) 0.33698(14) -0.10419(13) 0.0505(4) Uani 1 1 d . . .
N4 N 0.8199(2) 0.27424(18) -0.27003(16) 0.0784(6) Uani 1 1 d . A .
C1 C 0.7592(2) -0.07866(16) 0.24137(16) 0.0532(5) Uani 1 1 d . . .
H1A H 0.8556 -0.1345 0.2170 0.064 Uiso 1 1 calc R . .
H1B H 0.6739 -0.1219 0.2457 0.064 Uiso 1 1 calc R . .
C2 C 0.7608(2) -0.04795(16) 0.36697(16) 0.0473(4) Uani 1 1 d . . .
C3 C 0.8536(2) -0.12553(19) 0.44528(18) 0.0632(6) Uani 1 1 d . . .
H3A H 0.9195 -0.1961 0.4195 0.076 Uiso 1 1 calc R . .
C4 C 0.8506(3) -0.1005(2) 0.56192(19) 0.0782(7) Uani 1 1 d . . .
H4A H 0.9133 -0.1548 0.6144 0.094 Uiso 1 1 calc R . .
C5 C 0.7557(3) 0.0041(2) 0.60095(19) 0.0735(6) Uani 1 1 d . . .
H5A H 0.7532 0.0207 0.6798 0.088 Uiso 1 1 calc R . .
C6 C 0.6654(3) 0.0833(2) 0.5236(2) 0.0774(7) Uani 1 1 d . . .
H6A H 0.6021 0.1551 0.5490 0.093 Uiso 1 1 calc R . .
C7 C 0.6669(3) 0.0575(2) 0.40710(19) 0.0709(6) Uani 1 1 d . . .
H7A H 0.6038 0.1120 0.3551 0.085 Uiso 1 1 calc R . .
C8 C 0.85206(19) 0.11169(15) 0.11327(15) 0.0421(4) Uani 1 1 d . . .
C9 C 1.0025(2) 0.08875(18) 0.13822(17) 0.0555(5) Uani 1 1 d . . .
H9A H 1.0444 0.0135 0.1827 0.067 Uiso 1 1 calc R . .
C10 C 1.0894(2) 0.1820(2) 0.09456(18) 0.0614(5) Uani 1 1 d . . .
H10A H 1.1922 0.1684 0.1084 0.074 Uiso 1 1 calc R . .
C11 C 1.0264(2) 0.29470(19) 0.03100(18) 0.0580(5) Uani 1 1 d . . .
H11A H 1.0861 0.3567 0.0046 0.070 Uiso 1 1 calc R . .
C12 C 0.8745(2) 0.31632(17) 0.00616(16) 0.0495(5) Uani 1 1 d . . .
H12A H 0.8318 0.3921 -0.0368 0.059 Uiso 1 1 calc R . .
C13 C 0.78849(18) 0.22298(15) 0.04656(14) 0.0393(4) Uani 1 1 d . A .
C14 C 0.62541(18) 0.21544(14) 0.03180(14) 0.0375(4) Uani 1 1 d . . .
C15 C 0.6062(2) 0.08590(15) 0.10568(14) 0.0405(4) Uani 1 1 d . A .
C16 C 0.49576(18) 0.31240(15) 0.08279(15) 0.0387(4) Uani 1 1 d . A .
C17 C 0.3426(2) 0.39724(19) 0.25355(18) 0.0622(5) Uani 1 1 d . . .
H17A H 0.2521 0.3659 0.2444 0.075 Uiso 1 1 calc R . .
H17B H 0.3347 0.4823 0.2110 0.075 Uiso 1 1 calc R . .
C18 C 0.3481(3) 0.3945(2) 0.38616(19) 0.0867(7) Uani 1 1 d . . .
H18A H 0.2550 0.4451 0.4219 0.130 Uiso 1 1 calc R . .
H18B H 0.4374 0.4264 0.3944 0.130 Uiso 1 1 calc R . .
H18C H 0.3555 0.3101 0.4277 0.130 Uiso 1 1 calc R . .
C19 C 0.58671(19) 0.22978(15) -0.10093(15) 0.0418(4) Uani 1 1 d . A .
H19A H 0.5513 0.1551 -0.1115 0.050 Uiso 1 1 calc R . .
C20 C 0.7175(2) 0.25398(17) -0.19715(17) 0.0504(5) Uani 1 1 d . . .
C21 C 0.3819(2) 0.37474(18) -0.20331(17) 0.0518(5) Uani 1 1 d . A .
C22 C 0.1518(6) 0.4973(5) -0.2756(4) 0.0800(14) Uani 0.629(7) 1 d PDU A 1
H22A H 0.1666 0.4292 -0.3224 0.096 Uiso 0.629(7) 1 calc PR A 1
H22B H 0.0449 0.5112 -0.2343 0.096 Uiso 0.629(7) 1 calc PR A 1
C23 C 0.1871(6) 0.6110(4) -0.3563(5) 0.1041(17) Uani 0.629(7) 1 d PDU A 1
H23A H 0.1184 0.6348 -0.4170 0.156 Uiso 0.629(7) 1 calc PR A 1
H23B H 0.2932 0.5956 -0.3964 0.156 Uiso 0.629(7) 1 calc PR A 1
H23C H 0.1729 0.6771 -0.3083 0.156 Uiso 0.629(7) 1 calc PR A 1
C22' C 0.2216(8) 0.5499(8) -0.2996(6) 0.071(2) Uani 0.371(7) 1 d PDU A 2
H22C H 0.3042 0.5374 -0.3685 0.085 Uiso 0.371(7) 1 calc PR A 2
H22D H 0.1973 0.6374 -0.2900 0.085 Uiso 0.371(7) 1 calc PR A 2
C23' C 0.0794(9) 0.5038(9) -0.3142(8) 0.098(3) Uani 0.371(7) 1 d PDU A 2
H23D H 0.0388 0.5503 -0.3863 0.148 Uiso 0.371(7) 1 calc PR A 2
H23E H 0.0015 0.5149 -0.2433 0.148 Uiso 0.371(7) 1 calc PR A 2
H23F H 0.1071 0.4169 -0.3224 0.148 Uiso 0.371(7) 1 calc PR A 2

loop_
_atom_site_aniso_label
_atom_site_aniso_U_11
_atom_site_aniso_U_22
_atom_site_aniso_U_33
_atom_site_aniso_U_23
_atom_site_aniso_U_13
_atom_site_aniso_U_12
O1 0.0516(8) 0.0548(8) 0.0547(8) -0.0091(6) -0.0084(6) -0.0192(6)
O2 0.0505(7) 0.0551(8) 0.0416(7) -0.0166(6) -0.0096(5) 0.0009(6)
O3 0.0794(10) 0.0738(9) 0.0509(8) -0.0157(7) -0.0235(7) -0.0025(8)
O4 0.0733(10) 0.0854(10) 0.0587(9) -0.0109(7) -0.0310(7) 0.0240(8)
N1 0.0477(9) 0.0394(8) 0.0449(8) -0.0043(6) -0.0118(7) -0.0049(7)
N2 0.0387(8) 0.0493(9) 0.0424(8) -0.0099(7) -0.0061(6) -0.0045(7)
N3 0.0444(9) 0.0623(10) 0.0397(8) -0.0110(7) -0.0103(7) 0.0069(7)
N4 0.0685(12) 0.0969(14) 0.0614(12) -0.0187(10) 0.0097(9) -0.0083(10)
C1 0.0688(13) 0.0389(10) 0.0498(11) -0.0013(8) -0.0147(9) -0.0050(9)
C2 0.0518(11) 0.0447(10) 0.0437(10) -0.0026(8) -0.0090(8) -0.0077(8)
C3 0.0679(13) 0.0629(13) 0.0517(12) -0.0073(10) -0.0128(10) 0.0051(10)
C4 0.0863(16) 0.0879(17) 0.0538(13) -0.0057(12) -0.0244(12) 0.0059(14)
C5 0.0801(15) 0.0932(17) 0.0494(12) -0.0145(12) -0.0138(11) -0.0145(14)
C6 0.0881(17) 0.0770(15) 0.0639(14) -0.0251(12) -0.0166(12) 0.0083(13)
C7 0.0830(15) 0.0691(14) 0.0567(13) -0.0147(11) -0.0248(11) 0.0112(12)
C8 0.0381(9) 0.0466(10) 0.0420(9) -0.0116(8) -0.0068(7) -0.0042(8)
C9 0.0435(11) 0.0617(12) 0.0590(12) -0.0090(10) -0.0163(9) 0.0025(9)
C10 0.0364(10) 0.0869(16) 0.0642(13) -0.0186(11) -0.0114(9) -0.0092(11)
C11 0.0441(11) 0.0736(14) 0.0608(12) -0.0112(10) -0.0060(9) -0.0217(10)
C12 0.0478(11) 0.0512(11) 0.0509(11) -0.0054(9) -0.0086(8) -0.0135(9)
C13 0.0361(9) 0.0429(10) 0.0398(9) -0.0095(7) -0.0062(7) -0.0061(7)
C14 0.0365(9) 0.0377(9) 0.0393(9) -0.0065(7) -0.0083(7) -0.0058(7)
C15 0.0429(10) 0.0429(10) 0.0380(9) -0.0117(7) -0.0058(7) -0.0082(8)
C16 0.0378(9) 0.0390(9) 0.0413(9) -0.0075(7) -0.0078(7) -0.0085(7)
C17 0.0601(12) 0.0639(13) 0.0586(12) -0.0236(10) 0.0006(10) 0.0015(10)
C18 0.0950(18) 0.1069(19) 0.0562(14) -0.0346(13) 0.0019(12) -0.0070(14)
C19 0.0446(10) 0.0403(9) 0.0418(9) -0.0079(7) -0.0095(7) -0.0067(8)
C20 0.0486(11) 0.0539(11) 0.0464(10) -0.0153(9) -0.0054(9) 0.0007(9)
C21 0.0516(11) 0.0568(12) 0.0471(11) -0.0041(9) -0.0168(9) -0.0053(10)
C22 0.069(3) 0.095(3) 0.076(3) -0.001(2) -0.039(2) 0.000(2)
C23 0.133(4) 0.091(3) 0.082(3) 0.004(2) -0.046(3) 0.002(3)
C22' 0.068(4) 0.073(5) 0.066(4) 0.007(4) -0.026(3) -0.002(3)
C23' 0.077(5) 0.132(5) 0.083(5) -0.010(4) -0.025(4) -0.007(4)

loop_
_atom_type_symbol
_atom_type_description
_atom_type_scat_dispersion_real
_atom_type_scat_dispersion_imag
_atom_type_scat_source
C C 0.0033 0.0016 'International Tables Vol C Tables 4.2.6.8 and 6.1.1.4'
H H 0.0000 0.0000 'International Tables Vol C Tables 4.2.6.8 and 6.1.1.4'
N N 0.0061 0.0033 'International Tables Vol C Tables 4.2.6.8 and 6.1.1.4'
O O 0.0106 0.0060 'International Tables Vol C Tables 4.2.6.8 and 6.1.1.4'

loop_
_geom_angle_atom_site_label_1
_geom_angle_atom_site_label_2
_geom_angle_atom_site_label_3
_geom_angle
C16 O2 C17 115.98(13)
C21 O4 C22' 113.8(3)
C21 O4 C22 115.3(2)
C22' O4 C22 35.6(3)
C15 N1 C8 111.05(13)
C15 N1 C1 123.84(14)
C8 N1 C1 123.66(14)
C16 N2 N3 106.30(13)
C21 N3 N2 124.61(15)
C21 N3 C19 121.14(15)
N2 N3 C19 113.16(13)
N1 C1 C2 112.55(14)
N1 C1 H1A 109.1
C2 C1 H1A 109.1
N1 C1 H1B 109.1
C2 C1 H1B 109.1
H1A C1 H1B 107.8
C3 C2 C7 118.07(17)
C3 C2 C1 120.78(17)
C7 C2 C1 121.13(15)
C2 C3 C4 120.9(2)
C2 C3 H3A 119.5
C4 C3 H3A 119.5
C5 C4 C3 120.33(19)
C5 C4 H4A 119.8
C3 C4 H4A 119.8
C6 C5 C4 119.5(2)
C6 C5 H5A 120.3
C4 C5 H5A 120.3
C5 C6 C7 120.3(2)
C5 C6 H6A 119.9
C7 C6 H6A 119.9
C2 C7 C6 120.92(18)
C2 C7 H7A 119.5
C6 C7 H7A 119.5
C9 C8 C13 121.92(16)
C9 C8 N1 127.73(15)
C13 C8 N1 110.35(14)
C8 C9 C10 117.46(16)
C8 C9 H9A 121.3
C10 C9 H9A 121.3
C11 C10 C9 121.32(17)
C11 C10 H10A 119.3
C9 C10 H10A 119.3
C10 C11 C12 120.53(17)
C10 C11 H11A 119.7
C12 C11 H11A 119.7
C13 C12 C11 118.57(16)
C13 C12 H12A 120.7
C11 C12 H12A 120.7
C12 C13 C8 120.15(15)
C12 C13 C14 131.57(14)
C8 C13 C14 108.28(13)
C16 C14 C13 116.48(13)
C16 C14 C15 108.60(13)
C13 C14 C15 102.22(12)
C16 C14 C19 99.79(12)
C13 C14 C19 118.19(13)
C15 C14 C19 111.63(13)
O1 C15 N1 127.04(15)
O1 C15 C14 124.90(15)
N1 C15 C14 108.03(13)
N2 C16 O2 125.34(16)
N2 C16 C14 117.61(14)
O2 C16 C14 117.01(13)
O2 C17 C18 108.71(16)
O2 C17 H17A 109.9
C18 C17 H17A 109.9
O2 C17 H17B 109.9
C18 C17 H17B 109.9
H17A C17 H17B 108.3
C17 C18 H18A 109.5
C17 C18 H18B 109.5
H18A C18 H18B 109.5
C17 C18 H18C 109.5
H18A C18 H18C 109.5
H18B C18 H18C 109.5
C20 C19 N3 110.84(14)
C20 C19 C14 113.50(14)
N3 C19 C14 102.71(13)
C20 C19 H19A 109.9
N3 C19 H19A 109.9
C14 C19 H19A 109.9
N4 C20 C19 178.4(2)
O3 C21 O4 126.88(17)
O3 C21 N3 121.63(18)
O4 C21 N3 111.46(17)
C23 C22 O4 105.5(5)
C23 C22 H22A 110.6
O4 C22 H22A 110.6
C23 C22 H22B 110.6
O4 C22 H22B 110.6
H22A C22 H22B 108.8
C22 C23 H23A 109.5
C22 C23 H23B 109.5
H23A C23 H23B 109.5
C22 C23 H23C 109.5
H23A C23 H23C 109.5
H23B C23 H23C 109.5
O4 C22' C23' 100.7(7)
O4 C22' H22C 111.6
C23' C22' H22C 111.6
O4 C22' H22D 111.6
C23' C22' H22D 111.6
H22C C22' H22D 109.4
C22' C23' H23D 109.5
C22' C23' H23E 109.5
H23D C23' H23E 109.5
C22' C23' H23F 109.5
H23D C23' H23F 109.5
H23E C23' H23F 109.5

loop_
_geom_bond_atom_site_label_1
_geom_bond_atom_site_label_2
_geom_bond_distance
O1 C15 1.2156(18)
O2 C16 1.3294(18)
O2 C17 1.448(2)
O3 C21 1.205(2)
O4 C21 1.328(2)
O4 C22' 1.489(7)
O4 C22 1.495(4)
N1 C15 1.356(2)
N1 C8 1.410(2)
N1 C1 1.458(2)
N2 C16 1.274(2)
N2 N3 1.4025(19)
N3 C21 1.355(2)
N3 C19 1.468(2)
N4 C20 1.136(2)
C1 C2 1.510(2)
C1 H1A 0.9700
C1 H1B 0.9700
C2 C3 1.369(3)
C2 C7 1.380(3)
C3 C4 1.379(3)
C3 H3A 0.9300
C4 C5 1.371(3)
C4 H4A 0.9300
C5 C6 1.356(3)
C5 H5A 0.9300
C6 C7 1.383(3)
C6 H6A 0.9300
C7 H7A 0.9300
C8 C9 1.376(2)
C8 C13 1.385(2)
C9 C10 1.387(3)
C9 H9A 0.9300
C10 C11 1.379(3)
C10 H10A 0.9300
C11 C12 1.389(2)
C11 H11A 0.9300
C12 C13 1.378(2)
C12 H12A 0.9300
C13 C14 1.509(2)
C14 C16 1.504(2)
C14 C15 1.548(2)
C14 C19 1.559(2)
C17 C18 1.490(3)
C17 H17A 0.9700
C17 H17B 0.9700
C18 H18A 0.9600
C18 H18B 0.9600
C18 H18C 0.9600
C19 C20 1.466(2)
C19 H19A 0.9800
C22 C23 1.467(6)
C22 H22A 0.9700
C22 H22B 0.9700
C23 H23A 0.9600
C23 H23B 0.9600
C23 H23C 0.9600
C22' C23' 1.505(8)
C22' H22C 0.9700
C22' H22D 0.9700
C23' H23D 0.9600
C23' H23E 0.9600
C23' H23F 0.9600

loop_
_geom_torsion_atom_site_label_1
_geom_torsion_atom_site_label_2
_geom_torsion_atom_site_label_3
_geom_torsion_atom_site_label_4
_geom_torsion
C16 N2 N3 C21 173.30(16)
C16 N2 N3 C19 5.12(18)
C15 N1 C1 C2 -101.98(19)
C8 N1 C1 C2 63.1(2)
N1 C1 C2 C3 -143.94(18)
N1 C1 C2 C7 37.3(2)
C7 C2 C3 C4 1.4(3)
C1 C2 C3 C4 -177.31(19)
C2 C3 C4 C5 -0.9(3)
C3 C4 C5 C6 -0.4(4)
C4 C5 C6 C7 1.2(3)
C3 C2 C7 C6 -0.7(3)
C1 C2 C7 C6 178.05(19)
C5 C6 C7 C2 -0.6(3)
C15 N1 C8 C9 -179.13(17)
C1 N1 C8 C9 14.1(3)
C15 N1 C8 C13 0.97(19)
C1 N1 C8 C13 -165.76(15)
C13 C8 C9 C10 0.4(3)
N1 C8 C9 C10 -179.51(16)
C8 C9 C10 C11 1.5(3)
C9 C10 C11 C12 -1.7(3)
C10 C11 C12 C13 0.1(3)
C11 C12 C13 C8 1.7(3)
C11 C12 C13 C14 -177.99(17)
C9 C8 C13 C12 -2.0(3)
N1 C8 C13 C12 177.92(14)
C9 C8 C13 C14 177.77(15)
N1 C8 C13 C14 -2.32(18)
C12 C13 C14 C16 -59.5(2)
C8 C13 C14 C16 120.79(15)
C12 C13 C14 C15 -177.68(17)
C8 C13 C14 C15 2.60(16)
C12 C13 C14 C19 59.4(2)
C8 C13 C14 C19 -120.36(16)
C8 N1 C15 O1 -177.58(16)
C1 N1 C15 O1 -10.9(3)
C8 N1 C15 C14 0.79(17)
C1 N1 C15 C14 167.49(14)
C16 C14 C15 O1 52.7(2)
C13 C14 C15 O1 176.37(16)
C19 C14 C15 O1 -56.3(2)
C16 C14 C15 N1 -125.70(14)
C13 C14 C15 N1 -2.04(16)
C19 C14 C15 N1 125.24(14)
N3 N2 C16 O2 -178.57(14)
N3 N2 C16 C14 -0.93(19)
C17 O2 C16 N2 8.6(2)
C17 O2 C16 C14 -169.09(13)
C13 C14 C16 N2 125.30(15)
C15 C14 C16 N2 -120.04(15)
C19 C14 C16 N2 -3.12(18)
C13 C14 C16 O2 -56.85(18)
C15 C14 C16 O2 57.80(17)
C19 C14 C16 O2 174.73(13)
C16 O2 C17 C18 179.55(16)
C21 N3 C19 C20 63.0(2)
N2 N3 C19 C20 -128.38(15)
C21 N3 C19 C14 -175.46(15)
N2 N3 C19 C14 -6.83(17)
C16 C14 C19 C20 125.17(14)
C13 C14 C19 C20 -2.1(2)
C15 C14 C19 C20 -120.21(16)
C16 C14 C19 N3 5.45(15)
C13 C14 C19 N3 -121.83(14)
C15 C14 C19 N3 120.07(14)
N3 C19 C20 N4 81(8)
C14 C19 C20 N4 -34(8)
C22' O4 C21 O3 -24.0(4)
C22 O4 C21 O3 15.3(4)
C22' O4 C21 N3 154.1(3)
C22 O4 C21 N3 -166.6(3)
N2 N3 C21 O3 -172.67(16)
C19 N3 C21 O3 -5.4(3)
N2 N3 C21 O4 9.1(3)
C19 N3 C21 O4 176.43(14)
C21 O4 C22 C23 -104.3(4)
C22' O4 C22 C23 -8.1(6)
C21 O4 C22' C23' 102.3(5)
C22 O4 C22' C23' 1.6(5)
